data_9010092
loop_
_publ_author_name
'Redhammer, G. J.'
'Amthauer, G.'
'Roth, G.'
'Tippelt, G.'
'Lottermoser, W.'

_publ_section_title
;Single crystal X-ray diffraction and temperature dependent 57Fe Mossbauer
 spectroscopy on the hedenbergite - aegirine (Ca,Na)(Fe2+,Fe3+)Si2O6 solid
 solution Locality: synthetic Sample: Ae901, T = 298 K
;
_journal_name_full 'American Mineralogist'
_journal_page_first 1271
_journal_page_last 1292
_journal_paper_doi 10.2138/am.2006.2173
_journal_volume 91
_journal_year 2006
_chemical_compound_source Synthetic
_chemical_formula_sum 'Ca0.102 Fe Na0.898 O6 Si2'
_chemical_name_mineral Aegirine
_space_group_IT_number 15
_symmetry_space_group_name_Hall '-C 2yc'
_symmetry_space_group_name_H-M 'C 1 2/c 1'
_cell_angle_alpha 90
_cell_angle_beta 107.195
_cell_angle_gamma 90
_cell_length_a 9.6666
_cell_length_b 8.8099
_cell_length_c 5.2916
_cell_formula_units_Z 4
_cell_volume 430.500
_database_code_amcsd 0004213
_diffrn_ambient_temperature 298
_exptl_crystal_density_diffrn 3.591
_cod_original_formula_sum '(Na.898 Ca.102) Fe Si2 O6'
_cod_database_code 9010092

loop_
_space_group_symop_operation_xyz
x,y,z
1/2+x,1/2+y,z
x,-y,1/2+z
1/2+x,1/2-y,1/2+z
-x,y,1/2-z
1/2-x,1/2+y,1/2-z
-x,-y,-z
1/2-x,1/2-y,-z

loop_
_atom_site_label
_atom_site_fract_x
_atom_site_fract_y
_atom_site_fract_z
_atom_site_occupancy
_atom_site_U_iso_or_equiv
Na2 0.00000 0.30030 0.25000 0.89800 0.01170
Ca2 0.00000 0.30030 0.25000 0.10200 0.01170
Fe3+1 0.00000 0.89940 0.25000 0.89800 0.00220
Fe2+1 0.00000 0.89940 0.25000 0.10200 0.00220
Si 0.29030 0.08950 0.23460 1.00000 0.00130
O1 0.11470 0.07870 0.13870 1.00000 0.00410
O2 0.35840 0.25550 0.30150 1.00000 0.00530
O3 0.35190 0.00870 0.00950 1.00000 0.00440

loop_
_cod_related_entry_id
_cod_related_entry_database
_cod_related_entry_code
1 AMCSD 0004213
